data_4511851
loop_
_publ_author_name
'Nath, Jayanta K.'
'Mondal, Abhishake'
'Powell, Annie K.'
'Baruah, Jubaraj B.'

_publ_section_title
;
 Structures, Magnetic Properties, and Photoluminescence of Dicarboxylate
 Coordination Polymers of Mn, Co, Ni, Cu
 HavingN-(4-Pyridylmethyl)-1,8-naphthalimide
;
_journal_issue 9
_journal_name_full 'Crystal Growth &amp; Design'
_journal_page_first 4735
_journal_paper_doi 10.1021/cg500882z
_journal_volume 14
_journal_year 2014
_chemical_formula_sum 'C40 H34 Co N4 O12'
_chemical_formula_weight 821.65
_chemical_name_systematic
; 
 ? 
;
_space_group_IT_number 14
_symmetry_cell_setting monoclinic
_symmetry_space_group_name_Hall '-P 2yab'
_symmetry_space_group_name_H-M 'P 1 21/a 1'
_atom_sites_solution_hydrogens geom
_atom_sites_solution_primary direct
_atom_sites_solution_secondary difmap
_audit_creation_method SHELXL-97
_cell_angle_alpha 90.00
_cell_angle_beta 91.213(6)
_cell_angle_gamma 90.00
_cell_formula_units_Z 4
_cell_length_a 9.0212(5)
_cell_length_b 13.2138(9)
_cell_length_c 30.273(2)
_cell_measurement_reflns_used 4625
_cell_measurement_temperature 296(2)
_cell_measurement_theta_max 28.6515
_cell_measurement_theta_min 2.9914
_cell_volume 3607.9(4)
_computing_structure_refinement 'SHELXL-97 (Sheldrick, 1997)'
_computing_structure_solution 'SHELXS-97 (Sheldrick, 1990)'
_diffrn_ambient_temperature 296(2)
_diffrn_measured_fraction_theta_full 0.998
_diffrn_measured_fraction_theta_max 0.998
_diffrn_radiation_monochromator graphite
_diffrn_radiation_source 'fine-focus sealed tube'
_diffrn_radiation_type MoK\a
_diffrn_radiation_wavelength 0.71073
_diffrn_reflns_av_R_equivalents 0.0403
_diffrn_reflns_av_sigmaI/netI 0.0554
_diffrn_reflns_limit_h_max 10
_diffrn_reflns_limit_h_min -10
_diffrn_reflns_limit_k_max 15
_diffrn_reflns_limit_k_min -10
_diffrn_reflns_limit_l_max 36
_diffrn_reflns_limit_l_min -32
_diffrn_reflns_number 14839
_diffrn_reflns_theta_full 25.25
_diffrn_reflns_theta_max 25.25
_diffrn_reflns_theta_min 3.03
_exptl_absorpt_coefficient_mu 0.550
_exptl_absorpt_correction_type none
_exptl_crystal_colour Pink
_exptl_crystal_density_diffrn 1.505
_exptl_crystal_density_method 'not measured'
_exptl_crystal_description block
_exptl_crystal_F_000 1684
_exptl_crystal_size_max 0.32
_exptl_crystal_size_mid 0.24
_exptl_crystal_size_min 0.19
_refine_diff_density_max 0.418
_refine_diff_density_min -1.030
_refine_diff_density_rms 0.104
_refine_ls_extinction_method none
_refine_ls_goodness_of_fit_ref 1.087
_refine_ls_hydrogen_treatment mixed
_refine_ls_matrix_type full
_refine_ls_number_parameters 528
_refine_ls_number_reflns 6532
_refine_ls_number_restraints 4
_refine_ls_restrained_S_all 1.087
_refine_ls_R_factor_all 0.1105
_refine_ls_R_factor_gt 0.0936
_refine_ls_shift/su_max 0.000
_refine_ls_shift/su_mean 0.000
_refine_ls_structure_factor_coef Fsqd
_refine_ls_weighting_details 'calc w=1/[\s^2^(Fo^2^)+(0.0000P)^2^+30.0000P] where P=(Fo^2^+2Fc^2^)/3'
_refine_ls_weighting_scheme calc
_refine_ls_wR_factor_gt 0.1905
_refine_ls_wR_factor_ref 0.1993
_reflns_number_gt 5221
_reflns_number_total 6532
_reflns_threshold_expression >2sigma(I)
_cod_data_source_file cg500882z_si_003.cif
_cod_data_source_block Complex2
_cod_depositor_comments
;
The following automatic conversions were performed:

'_symmetry_cell_setting' value 'Monoclinic' changed to 'monoclinic'
according to
/home/saulius/struct/COD-crude-data--automatic-downloads/rss-feeds/ACS/lib/dictionaries/cif_core.dic
dictionary named 'cif_core.dic' version 2.4.2 from 2011-04-26.

Automatic conversion script
Id: cif_fix_values 2281 2013-09-26 08:29:07Z andrius 

 Adding full bibliography for 4511850--4511856.cif.
;
_cod_original_cell_volume 3607.8(4)
_cod_original_sg_symbol_H-M P21/a
_cod_database_code 4511851

loop_
_symmetry_equiv_pos_as_xyz
'x, y, z'
'-x+1/2, y+1/2, -z'
'-x, -y, -z'
'x-1/2, -y-1/2, z'

loop_
_atom_site_label
_atom_site_type_symbol
_atom_site_fract_x
_atom_site_fract_y
_atom_site_fract_z
_atom_site_U_iso_or_equiv
_atom_site_adp_type
_atom_site_occupancy
_atom_site_symmetry_multiplicity
_atom_site_calc_flag
_atom_site_refinement_flags
Co1 Co 0.78095(9) 0.46592(6) 0.25927(3) 0.0304(2) Uani 1 1 d .
O10 O 0.0071(4) 0.4516(3) 0.25144(15) 0.0375(11) Uani 1 1 d .
O7 O 0.5616(4) 0.4773(3) 0.27594(16) 0.0416(11) Uani 1 1 d .
O6 O 0.7756(5) 0.5709(4) 0.20665(17) 0.0450(12) Uani 1 1 d D
O1 O 0.3872(6) 0.2547(4) 0.05442(16) 0.0536(13) Uani 1 1 d .
O5 O 0.8064(5) 0.3470(4) 0.30788(16) 0.0394(11) Uani 1 1 d D
O8 O 0.5072(5) 0.3216(4) 0.30133(17) 0.0475(12) Uani 1 1 d .
O4 O 1.1290(6) 0.7439(4) 0.44803(18) 0.0593(15) Uani 1 1 d .
O9 O 0.0681(5) 0.5889(4) 0.2139(2) 0.0614(15) Uani 1 1 d .
N1 N 0.7120(5) 0.3593(4) 0.20770(17) 0.0311(11) Uani 1 1 d .
N3 N 0.8362(5) 0.5888(4) 0.30419(17) 0.0346(12) Uani 1 1 d .
N2 N 0.5540(6) 0.1351(4) 0.07497(17) 0.0367(12) Uani 1 1 d .
N4 N 0.9648(6) 0.8579(4) 0.42130(17) 0.0357(12) Uani 1 1 d .
O3 O 0.7972(7) 0.9697(4) 0.3933(2) 0.0705(17) Uani 1 1 d .
O2 O 0.7326(7) 0.0245(4) 0.0963(2) 0.0704(17) Uani 1 1 d .
C39 C 0.2595(6) 0.5009(5) 0.2518(2) 0.0341(15) Uani 1 1 d .
H39 H 0.3277 0.5459 0.2402 0.041 Uiso 1 1 calc R
O11 O 0.5568(8) 0.7049(5) 0.1985(3) 0.108(3) Uani 1 1 d .
C21 C 0.9541(7) 0.7530(5) 0.3524(2) 0.0356(14) Uani 1 1 d .
C37 C 0.4702(6) 0.4091(5) 0.2867(2) 0.0314(14) Uani 1 1 d .
C3 C 0.5837(7) 0.2216(5) 0.1486(2) 0.0362(15) Uani 1 1 d .
C2 C 0.5427(7) 0.3213(5) 0.1481(2) 0.0382(15) Uani 1 1 d .
H2 H 0.4726 0.3443 0.1275 0.046 Uiso 1 1 calc R
C13 C 0.6271(7) 0.1050(5) -0.0143(2) 0.0379(15) Uani 1 1 d .
O12 O 0.6899(8) 0.3644(6) 0.8442(2) 0.094(2) Uani 1 1 d .
C8 C 0.5205(7) 0.1792(5) -0.0033(2) 0.0359(14) Uani 1 1 d .
C24 C 1.0238(8) 0.8422(5) 0.3764(2) 0.0455(17) Uani 1 1 d .
H24A H 1.1301 0.8316 0.3788 0.055 Uiso 1 1 calc R
H24B H 1.0068 0.9029 0.3591 0.055 Uiso 1 1 calc R
C18 C 0.6682(7) 0.0656(5) 0.0655(2) 0.0429(17) Uani 1 1 d .
C19 C 0.9431(7) 0.5770(5) 0.3352(2) 0.0402(15) Uani 1 1 d .
H19 H 0.9794 0.5121 0.3405 0.048 Uiso 1 1 calc R
C7 C 0.4808(7) 0.1939(5) 0.0432(2) 0.0375(15) Uani 1 1 d .
C31 C 0.8723(7) 0.9012(5) 0.5074(2) 0.0437(17) Uani 1 1 d .
C6 C 0.5048(8) 0.1426(6) 0.1209(2) 0.0450(17) Uani 1 1 d .
H6B H 0.5185 0.0773 0.1350 0.054 Uiso 1 1 calc R
H6A H 0.3995 0.1575 0.1205 0.054 Uiso 1 1 calc R
C1 C 0.6059(7) 0.3881(5) 0.1785(2) 0.0406(16) Uani 1 1 d .
H1 H 0.5738 0.4550 0.1786 0.049 Uiso 1 1 calc R
C40 C 0.1003(7) 0.5144(5) 0.2388(2) 0.0391(15) Uani 1 1 d .
C38 C 0.3108(7) 0.4288(5) 0.2789(2) 0.0376(15) Uani 1 1 d .
H38 H 0.2427 0.3890 0.2936 0.045 Uiso 1 1 calc R
C36 C 0.8519(7) 0.9299(5) 0.4259(2) 0.0426(16) Uani 1 1 d .
C35 C 0.8078(7) 0.9532(5) 0.4715(3) 0.0480(19) Uani 1 1 d .
C26 C 0.9791(8) 0.8253(5) 0.5009(2) 0.0430(16) Uani 1 1 d .
C17 C 0.6999(7) 0.0483(5) 0.0188(2) 0.0432(17) Uani 1 1 d .
C5 C 0.7582(7) 0.2641(5) 0.2066(2) 0.0393(15) Uani 1 1 d .
H5 H 0.8349 0.2442 0.2257 0.047 Uiso 1 1 calc R
C25 C 1.0328(7) 0.8046(5) 0.4556(2) 0.0403(16) Uani 1 1 d .
C20 C 1.0015(8) 0.6558(5) 0.3595(2) 0.0441(17) Uani 1 1 d .
H20 H 1.0742 0.6430 0.3810 0.053 Uiso 1 1 calc R
C4 C 0.6970(8) 0.1936(5) 0.1781(2) 0.0435(16) Uani 1 1 d .
H4 H 0.7312 0.1272 0.1786 0.052 Uiso 1 1 calc R
C23 C 0.7870(7) 0.6827(6) 0.2980(2) 0.0429(17) Uani 1 1 d .
H23 H 0.7120 0.6931 0.2770 0.051 Uiso 1 1 calc R
C22 C 0.8412(8) 0.7668(5) 0.3213(2) 0.0431(16) Uani 1 1 d .
H22 H 0.8021 0.8309 0.3160 0.052 Uiso 1 1 calc R
C11 C 0.5839(10) 0.1498(8) -0.0913(3) 0.070(3) Uani 1 1 d .
H11 H 0.6046 0.1414 -0.1210 0.083 Uiso 1 1 calc R
C16 C 0.8030(8) -0.0230(6) 0.0066(3) 0.060(2) Uani 1 1 d .
H16 H 0.8525 -0.0610 0.0281 0.072 Uiso 1 1 calc R
C12 C 0.6594(8) 0.0898(6) -0.0598(3) 0.052(2) Uani 1 1 d .
C34 C 0.7044(8) 1.0264(6) 0.4793(4) 0.072(3) Uani 1 1 d .
H34 H 0.6630 1.0629 0.4559 0.087 Uiso 1 1 calc R
C27 C 1.0443(11) 0.7746(7) 0.5360(3) 0.072(3) Uani 1 1 d .
H27 H 1.1175 0.7265 0.5312 0.087 Uiso 1 1 calc R
C9 C 0.4520(9) 0.2336(6) -0.0359(3) 0.057(2) Uani 1 1 d .
H9 H 0.3823 0.2821 -0.0284 0.069 Uiso 1 1 calc R
C15 C 0.8331(10) -0.0383(7) -0.0375(4) 0.075(3) Uani 1 1 d .
H15 H 0.9020 -0.0874 -0.0450 0.091 Uiso 1 1 calc R
C30 C 0.8293(9) 0.9217(7) 0.5516(3) 0.066(3) Uani 1 1 d .
C10 C 0.4833(10) 0.2185(8) -0.0798(3) 0.070(3) Uani 1 1 d .
H10 H 0.4341 0.2562 -0.1015 0.084 Uiso 1 1 calc R
C14 C 0.7663(9) 0.0151(8) -0.0697(3) 0.070(3) Uani 1 1 d .
H14 H 0.7904 0.0032 -0.0990 0.085 Uiso 1 1 calc R
C32 C 0.7211(12) 0.9981(9) 0.5571(4) 0.095(4) Uani 1 1 d .
H32 H 0.6914 1.0149 0.5854 0.113 Uiso 1 1 calc R
C33 C 0.6609(11) 1.0466(9) 0.5224(5) 0.096(4) Uani 1 1 d .
H33 H 0.5880 1.0950 0.5271 0.115 Uiso 1 1 calc R
C29 C 0.8967(14) 0.8668(11) 0.5864(3) 0.095(4) Uani 1 1 d .
H29 H 0.8692 0.8800 0.6153 0.114 Uiso 1 1 calc R
C28 C 0.9997(14) 0.7960(10) 0.5791(3) 0.093(4) Uani 1 1 d .
H28 H 1.0419 0.7608 0.6027 0.111 Uiso 1 1 calc R
H5A H 0.885(8) 0.311(8) 0.309(4) 0.139 Uiso 1 1 d D
H5B H 0.714(3) 0.339(9) 0.310(4) 0.139 Uiso 1 1 d D
H6M H 0.869(3) 0.579(7) 0.210(3) 0.08(3) Uiso 1 1 d D
H6N H 0.711(4) 0.615(3) 0.1998(16) 0.005(12) Uiso 1 1 d D

loop_
_atom_site_aniso_label
_atom_site_aniso_U_11
_atom_site_aniso_U_22
_atom_site_aniso_U_33
_atom_site_aniso_U_23
_atom_site_aniso_U_13
_atom_site_aniso_U_12
Co1 0.0209(4) 0.0360(5) 0.0344(5) -0.0043(4) 0.0024(3) -0.0052(3)
O10 0.018(2) 0.037(2) 0.057(3) 0.000(2) 0.0063(19) -0.0030(18)
O7 0.023(2) 0.041(3) 0.061(3) -0.003(2) 0.003(2) -0.0046(19)
O6 0.036(3) 0.039(3) 0.060(3) 0.000(2) -0.011(2) -0.002(2)
O1 0.053(3) 0.058(3) 0.050(3) -0.010(3) 0.003(2) 0.022(3)
O5 0.031(2) 0.047(3) 0.040(3) 0.005(2) 0.000(2) -0.005(2)
O8 0.032(2) 0.051(3) 0.060(3) 0.009(3) -0.003(2) 0.000(2)
O4 0.056(3) 0.056(3) 0.065(4) -0.011(3) -0.009(3) 0.024(3)
O9 0.039(3) 0.059(3) 0.086(4) 0.030(3) 0.001(3) -0.006(3)
N1 0.023(2) 0.033(3) 0.037(3) -0.002(2) 0.002(2) -0.004(2)
N3 0.027(3) 0.042(3) 0.036(3) -0.012(2) 0.002(2) 0.001(2)
N2 0.039(3) 0.039(3) 0.032(3) -0.002(2) -0.004(2) -0.008(2)
N4 0.038(3) 0.032(3) 0.036(3) -0.006(2) -0.005(2) -0.002(2)
O3 0.079(4) 0.049(3) 0.082(4) 0.003(3) -0.033(3) 0.004(3)
O2 0.071(4) 0.061(4) 0.078(4) 0.016(3) -0.023(3) 0.010(3)
C39 0.016(3) 0.039(4) 0.048(4) -0.005(3) 0.012(3) -0.006(3)
O11 0.090(5) 0.056(4) 0.176(8) -0.005(5) -0.059(5) 0.012(4)
C21 0.036(3) 0.038(4) 0.033(3) -0.003(3) 0.006(3) -0.005(3)
C37 0.022(3) 0.038(4) 0.034(3) -0.009(3) 0.004(2) -0.005(3)
C3 0.037(3) 0.043(4) 0.028(3) 0.002(3) 0.002(3) -0.010(3)
C2 0.030(3) 0.049(4) 0.035(4) 0.001(3) -0.007(3) -0.003(3)
C13 0.027(3) 0.038(4) 0.049(4) -0.014(3) -0.001(3) -0.008(3)
O12 0.084(5) 0.116(6) 0.081(5) -0.003(4) -0.002(4) -0.035(4)
C8 0.033(3) 0.039(4) 0.036(3) -0.006(3) -0.001(3) -0.003(3)
C24 0.056(4) 0.041(4) 0.040(4) 0.001(3) 0.004(3) -0.018(3)
C18 0.034(4) 0.034(4) 0.060(5) 0.000(3) -0.012(3) -0.003(3)
C19 0.039(4) 0.037(4) 0.044(4) -0.002(3) -0.002(3) -0.006(3)
C7 0.037(4) 0.037(4) 0.039(4) -0.006(3) -0.003(3) -0.003(3)
C31 0.037(4) 0.044(4) 0.050(4) -0.019(3) 0.004(3) -0.017(3)
C6 0.047(4) 0.046(4) 0.041(4) 0.004(3) -0.001(3) -0.011(3)
C1 0.038(4) 0.038(4) 0.046(4) 0.004(3) 0.004(3) 0.010(3)
C40 0.031(3) 0.040(4) 0.047(4) -0.003(3) 0.008(3) -0.006(3)
C38 0.025(3) 0.040(4) 0.048(4) -0.002(3) 0.007(3) -0.003(3)
C36 0.036(4) 0.034(4) 0.057(5) -0.005(3) -0.010(3) -0.006(3)
C35 0.032(4) 0.035(4) 0.076(5) -0.021(4) -0.002(3) -0.010(3)
C26 0.051(4) 0.043(4) 0.035(4) -0.004(3) -0.003(3) -0.007(3)
C17 0.031(3) 0.035(4) 0.063(5) -0.014(3) 0.000(3) -0.001(3)
C5 0.039(4) 0.047(4) 0.032(4) 0.002(3) -0.002(3) 0.006(3)
C25 0.042(4) 0.034(4) 0.045(4) -0.007(3) -0.004(3) 0.000(3)
C20 0.045(4) 0.047(4) 0.040(4) -0.002(3) -0.007(3) -0.008(3)
C4 0.056(4) 0.042(4) 0.032(4) 0.001(3) -0.004(3) 0.003(3)
C23 0.032(3) 0.057(5) 0.040(4) -0.010(3) -0.006(3) 0.009(3)
C22 0.048(4) 0.042(4) 0.040(4) -0.002(3) -0.001(3) 0.011(3)
C11 0.071(6) 0.103(8) 0.035(4) -0.010(5) 0.003(4) -0.019(6)
C16 0.037(4) 0.046(5) 0.097(7) -0.016(4) -0.008(4) 0.005(3)
C12 0.043(4) 0.058(5) 0.056(5) -0.030(4) 0.009(3) -0.017(4)
C34 0.037(4) 0.049(5) 0.131(9) -0.031(5) 0.000(5) -0.001(4)
C27 0.096(7) 0.065(6) 0.055(5) -0.001(5) -0.012(5) 0.003(5)
C9 0.061(5) 0.062(5) 0.049(5) -0.001(4) -0.004(4) 0.007(4)
C15 0.046(5) 0.065(6) 0.116(9) -0.049(6) 0.013(5) 0.001(4)
C30 0.057(5) 0.074(6) 0.066(6) -0.035(5) 0.022(4) -0.031(5)
C10 0.075(6) 0.094(7) 0.041(5) 0.010(5) -0.008(4) 0.007(5)
C14 0.045(5) 0.084(7) 0.083(7) -0.047(6) 0.017(4) -0.012(5)
C32 0.069(7) 0.104(9) 0.113(9) -0.078(8) 0.043(6) -0.034(6)
C33 0.048(6) 0.077(8) 0.164(13) -0.068(8) 0.018(7) -0.004(5)
C29 0.108(9) 0.133(11) 0.044(6) -0.025(7) 0.018(6) -0.055(8)
C28 0.128(10) 0.109(9) 0.040(5) 0.010(6) -0.009(6) -0.028(8)

loop_
_atom_type_symbol
_atom_type_description
_atom_type_scat_dispersion_real
_atom_type_scat_dispersion_imag
_atom_type_scat_source
C C 0.0033 0.0016 'International Tables Vol C Tables 4.2.6.8 and 6.1.1.4'
H H 0.0000 0.0000 'International Tables Vol C Tables 4.2.6.8 and 6.1.1.4'
N N 0.0061 0.0033 'International Tables Vol C Tables 4.2.6.8 and 6.1.1.4'
O O 0.0106 0.0060 'International Tables Vol C Tables 4.2.6.8 and 6.1.1.4'
Co Co 0.3494 0.9721 'International Tables Vol C Tables 4.2.6.8 and 6.1.1.4'

loop_
_geom_angle_atom_site_label_1
_geom_angle_atom_site_label_2
_geom_angle_atom_site_label_3
_geom_angle
_geom_angle_site_symmetry_1
_geom_angle_site_symmetry_3
O7 Co1 O10 172.32(19) . 1_655
O7 Co1 O6 97.5(2) . .
O10 Co1 O6 88.90(19) 1_655 .
O7 Co1 O5 88.57(18) . .
O10 Co1 O5 85.44(17) 1_655 .
O6 Co1 O5 172.4(2) . .
O7 Co1 N3 90.05(18) . .
O10 Co1 N3 85.78(18) 1_655 .
O6 Co1 N3 89.0(2) . .
O5 Co1 N3 95.6(2) . .
O7 Co1 N1 87.81(18) . .
O10 Co1 N1 97.22(18) 1_655 .
O6 Co1 N1 83.28(19) . .
O5 Co1 N1 92.40(19) . .
N3 Co1 N1 171.7(2) . .
C40 O10 Co1 130.3(4) . 1_455
C37 O7 Co1 130.1(4) . .
C5 N1 C1 118.1(6) . .
C5 N1 Co1 123.1(4) . .
C1 N1 Co1 118.4(4) . .
C23 N3 C19 116.1(6) . .
C23 N3 Co1 122.6(4) . .
C19 N3 Co1 120.3(4) . .
C7 N2 C18 124.0(6) . .
C7 N2 C6 117.8(6) . .
C18 N2 C6 118.1(6) . .
C25 N4 C36 125.5(6) . .
C25 N4 C24 116.9(6) . .
C36 N4 C24 117.5(6) . .
C38 C39 C40 124.6(6) . .
C20 C21 C22 117.0(6) . .
C20 C21 C24 121.9(6) . .
C22 C21 C24 121.1(6) . .
O7 C37 O8 124.3(5) . .
O7 C37 C38 118.0(6) . .
O8 C37 C38 117.5(5) . .
C2 C3 C4 117.2(6) . .
C2 C3 C6 122.4(6) . .
C4 C3 C6 120.3(6) . .
C3 C2 C1 119.9(6) . .
C17 C13 C8 120.7(6) . .
C17 C13 C12 120.7(7) . .
C8 C13 C12 118.5(7) . .
C9 C8 C13 119.7(7) . .
C9 C8 C7 120.5(6) . .
C13 C8 C7 119.7(6) . .
N4 C24 C21 113.3(5) . .
O2 C18 N2 118.4(7) . .
O2 C18 C17 124.7(7) . .
N2 C18 C17 117.0(6) . .
N3 C19 C20 123.3(7) . .
O1 C7 N2 119.7(6) . .
O1 C7 C8 122.5(6) . .
N2 C7 C8 117.8(6) . .
C35 C31 C26 121.0(6) . .
C35 C31 C30 121.1(8) . .
C26 C31 C30 117.8(8) . .
N2 C6 C3 115.1(5) . .
N1 C1 C2 122.2(6) . .
O10 C40 O9 123.4(6) . .
O10 C40 C39 119.4(6) . .
O9 C40 C39 117.2(6) . .
C39 C38 C37 123.3(6) . .
O3 C36 N4 119.7(7) . .
O3 C36 C35 123.9(7) . .
N4 C36 C35 116.4(6) . .
C34 C35 C31 119.1(8) . .
C34 C35 C36 120.5(8) . .
C31 C35 C36 120.4(6) . .
C27 C26 C31 121.3(7) . .
C27 C26 C25 118.6(7) . .
C31 C26 C25 119.8(6) . .
C16 C17 C13 118.8(7) . .
C16 C17 C18 120.7(7) . .
C13 C17 C18 120.5(6) . .
N1 C5 C4 122.4(6) . .
O4 C25 N4 120.3(6) . .
O4 C25 C26 123.1(7) . .
N4 C25 C26 116.7(6) . .
C21 C20 C19 120.8(7) . .
C5 C4 C3 120.1(7) . .
N3 C23 C22 124.0(6) . .
C21 C22 C23 118.8(6) . .
C10 C11 C12 122.0(8) . .
C17 C16 C15 120.3(9) . .
C11 C12 C14 124.9(8) . .
C11 C12 C13 117.9(7) . .
C14 C12 C13 117.2(8) . .
C35 C34 C33 120.2(10) . .
C26 C27 C28 119.6(10) . .
C8 C9 C10 121.6(8) . .
C14 C15 C16 122.2(8) . .
C29 C30 C32 124.6(10) . .
C29 C30 C31 118.9(9) . .
C32 C30 C31 116.5(10) . .
C11 C10 C9 120.2(8) . .
C15 C14 C12 120.7(8) . .
C33 C32 C30 121.3(10) . .
C32 C33 C34 121.7(10) . .
C28 C29 C30 121.7(9) . .
C29 C28 C27 120.7(10) . .

loop_
_geom_bond_atom_site_label_1
_geom_bond_atom_site_label_2
_geom_bond_distance
_geom_bond_site_symmetry_2
Co1 O7 2.058(4) .
Co1 O10 2.068(4) 1_655
Co1 O6 2.112(5) .
Co1 O5 2.162(5) .
Co1 N3 2.169(5) .
Co1 N1 2.184(5) .
O10 C40 1.248(7) .
O10 Co1 2.068(4) 1_455
O7 C37 1.269(7) .
O1 C7 1.220(8) .
O8 C37 1.280(8) .
O4 C25 1.208(8) .
O9 C40 1.269(8) .
N1 C5 1.326(8) .
N1 C1 1.345(8) .
N3 C23 1.330(9) .
N3 C19 1.341(8) .
N2 C7 1.393(8) .
N2 C18 1.414(8) .
N2 C6 1.471(8) .
N4 C25 1.386(8) .
N4 C36 1.403(8) .
N4 C24 1.485(8) .
O3 C36 1.214(8) .
O2 C18 1.214(8) .
C39 C38 1.332(9) .
C39 C40 1.492(8) .
C21 C20 1.370(9) .
C21 C22 1.384(9) .
C21 C24 1.515(9) .
C37 C38 1.475(8) .
C3 C2 1.368(9) .
C3 C4 1.394(9) .
C3 C6 1.508(9) .
C2 C1 1.387(9) .
C13 C17 1.403(10) .
C13 C8 1.418(9) .
C13 C12 1.428(10) .
C8 C9 1.358(10) .
C8 C7 1.472(9) .
C18 C17 1.469(10) .
C19 C20 1.373(9) .
C31 C35 1.401(11) .
C31 C26 1.407(10) .
C31 C30 1.429(10) .
C36 C35 1.477(10) .
C35 C34 1.368(10) .
C26 C27 1.379(11) .
C26 C25 1.488(9) .
C17 C16 1.380(9) .
C5 C4 1.376(9) .
C23 C22 1.398(9) .
C11 C10 1.334(12) .
C11 C12 1.405(12) .
C16 C15 1.382(13) .
C12 C14 1.417(11) .
C34 C33 1.396(15) .
C27 C28 1.401(13) .
C9 C10 1.380(11) .
C15 C14 1.338(13) .
C30 C29 1.407(15) .
C30 C32 1.416(14) .
C32 C33 1.336(16) .
C29 C28 1.340(16) .
